data_1574284
loop_
_publ_author_name
'Cao, Qiuhui'
'Yang, Yuntian'
'Mei, Yiwen'
'Ji, Minghui'
'Wang, Fei'
'Feng, Xiaoming'
'Cao, Weidi'

_publ_section_title
;
 Catalytic asymmetric construction of 1,5-remote Si- and C-stereocenters
 via desymmetrizing ene reaction of bis(methallyl)silanes
;
_journal_issue 19
_journal_name_full 'Chemical Science'
_journal_page_first 8454
_journal_page_last 8459
_journal_paper_doi 10.1039/D5SC01054C
_journal_volume 16
_journal_year 2025
_chemical_absolute_configuration ad
_chemical_formula_moiety 'C56 H82 N4 Ni O4, 2(C2 F6 N O4 S2), 3(C4 H8 O)'
_chemical_formula_sum 'C72 H106 F12 N6 Ni O15 S4'
_chemical_formula_weight 1710.57
_space_group_crystal_system monoclinic
_space_group_IT_number 4
_space_group_name_Hall 'P 2yb'
_space_group_name_H-M_alt 'P 1 21 1'
_atom_sites_solution_hydrogens mixed
_atom_sites_solution_primary daul
_atom_sites_solution_secondary difmap
_audit_creation_method SHELXL-2019/1
_audit_update_record
;
2025-01-20 deposited with the CCDC.	2025-03-28 downloaded from the CCDC.
;
_cell_angle_alpha 90
_cell_angle_beta 111.1070(10)
_cell_angle_gamma 90
_cell_formula_units_Z 2
_cell_length_a 14.5272(5)
_cell_length_b 18.2708(6)
_cell_length_c 16.2000(5)
_cell_measurement_reflns_used 9240
_cell_measurement_temperature 173(2)
_cell_measurement_theta_max 79.37
_cell_measurement_theta_min 3.80
_cell_volume 4011.4(2)
_computing_cell_refinement 'Bruker SAINT'
_computing_data_collection 'Bruker APEX5'
_computing_data_reduction 'Bruker SAINT'
_computing_molecular_graphics 'Bruker SHELXTL'
_computing_publication_material 'Bruker SHELXTL'
_computing_structure_refinement 'SHELXL-2019/1 (Sheldrick, 2019)'
_computing_structure_solution 'SHELXT (Sheldrick 2008)'
_diffrn_ambient_temperature 173(2)
_diffrn_measured_fraction_theta_full 0.998
_diffrn_measured_fraction_theta_max 0.986
_diffrn_measurement_device_type 'Bruker D8 Venture Photon II'
_diffrn_measurement_method '\f and \w scans'
_diffrn_radiation_type CuK\a
_diffrn_radiation_wavelength 1.54178
_diffrn_reflns_av_R_equivalents 0.0511
_diffrn_reflns_av_unetI/netI 0.0380
_diffrn_reflns_Laue_measured_fraction_full 0.998
_diffrn_reflns_Laue_measured_fraction_max 0.986
_diffrn_reflns_limit_h_max 18
_diffrn_reflns_limit_h_min -18
_diffrn_reflns_limit_k_max 22
_diffrn_reflns_limit_k_min -19
_diffrn_reflns_limit_l_max 20
_diffrn_reflns_limit_l_min -20
_diffrn_reflns_number 88076
_diffrn_reflns_point_group_measured_fraction_full 0.973
_diffrn_reflns_point_group_measured_fraction_max 0.936
_diffrn_reflns_theta_full 67.679
_diffrn_reflns_theta_max 79.435
_diffrn_reflns_theta_min 2.924
_exptl_absorpt_coefficient_mu 2.132
_exptl_absorpt_correction_T_max 1.0000
_exptl_absorpt_correction_T_min 0.5440
_exptl_absorpt_correction_type numerical
_exptl_absorpt_process_details 'SADABS (Krause et al., 2015)'
_exptl_crystal_colour green
_exptl_crystal_density_diffrn 1.416
_exptl_crystal_description rod
_exptl_crystal_F_000 1800
_exptl_crystal_recrystallization_method 'Re-crystallisation from solvent: THF, Hexane'
_exptl_crystal_size_max 0.862
_exptl_crystal_size_mid 0.243
_exptl_crystal_size_min 0.128
_refine_diff_density_max 2.562
_refine_diff_density_min -0.717
_refine_diff_density_rms 0.083
_refine_ls_abs_structure_details
; 
 Flack x determined using 6730 quotients [(I+)-(I-)]/[(I+)+(I-)] 
 (Parsons, Flack and Wagner, Acta Cryst. B69 (2013) 249-259). 
;
_refine_ls_abs_structure_Flack 0.064(5)
_refine_ls_extinction_method none
_refine_ls_goodness_of_fit_ref 1.029
_refine_ls_hydrogen_treatment mixed
_refine_ls_matrix_type full
_refine_ls_number_parameters 1001
_refine_ls_number_reflns 16319
_refine_ls_number_restraints 19
_refine_ls_restrained_S_all 1.033
_refine_ls_R_factor_all 0.0642
_refine_ls_R_factor_gt 0.0611
_refine_ls_shift/su_max 0.000
_refine_ls_shift/su_mean 0.000
_refine_ls_structure_factor_coef Fsqd
_refine_ls_weighting_details 'w=1/[\s^2^(Fo^2^)+(0.1146P)^2^+3.3947P] where P=(Fo^2^+2Fc^2^)/3'
_refine_ls_weighting_scheme calc
_refine_ls_wR_factor_gt 0.1686
_refine_ls_wR_factor_ref 0.1737
_reflns_Friedel_coverage 0.840
_reflns_Friedel_fraction_full 0.946
_reflns_Friedel_fraction_max 0.883
_reflns_number_gt 15473
_reflns_number_total 16319
_reflns_threshold_expression 'I > 2\s(I)'
_cod_data_source_file d5sc01054c2.cif
_cod_data_source_block gsl024
_cod_depositor_comments 'Adding full bibliography for 1574283--1574284.cif.'
_cod_original_sg_symbol_H-M 'P 21'
_cod_database_code 1574284
_shelx_shelxl_version_number 2019/1
_shelx_space_group_comment
; 
The symmetry employed for this shelxl refinement is uniquely defined 
by the following loop, which should always be used as a source of 
symmetry information in preference to the above space-group names. 
They are only intended as comments. 
;
_shelx_estimated_absorpt_t_min 0.261
_shelx_estimated_absorpt_t_max 0.772

loop_
_space_group_symop_operation_xyz
'x, y, z'
'-x, y+1/2, -z'

loop_
_atom_site_label
_atom_site_type_symbol
_atom_site_fract_x
_atom_site_fract_y
_atom_site_fract_z
_atom_site_U_iso_or_equiv
_atom_site_adp_type
_atom_site_occupancy
_atom_site_site_symmetry_order
_atom_site_calc_flag
_atom_site_refinement_flags_posn
_atom_site_refinement_flags_adp
_atom_site_refinement_flags_occupancy
_atom_site_disorder_assembly
_atom_site_disorder_group
Ni Ni 0.78576(5) 0.52006(4) 0.70925(4) 0.02159(16) Uani 1 1 d . . . . .
O1 O 0.6933(2) 0.44703(17) 0.7315(2) 0.0245(6) Uani 1 1 d . . . . .
O2 O 0.6718(2) 0.58278(17) 0.6389(2) 0.0265(6) Uani 1 1 d . . . . .
O3 O 0.7991(2) 0.47986(17) 0.5989(2) 0.0236(6) Uani 1 1 d . . . . .
O4 O 0.9075(2) 0.46701(19) 0.7856(2) 0.0278(6) Uani 1 1 d . . . . .
N1 N 0.5941(2) 0.4443(2) 0.6758(2) 0.0221(7) Uani 1 1 d . . . . .
N2 N 0.5221(3) 0.6331(2) 0.5950(3) 0.0231(7) Uani 1 1 d D . . . .
H2N H 0.459(2) 0.634(4) 0.590(4) 0.028(14) Uiso 1 1 d D . . . .
N3 N 0.8558(3) 0.4181(2) 0.6015(2) 0.0233(7) Uani 1 1 d . . . . .
N4 N 1.0535(3) 0.4093(2) 0.8210(2) 0.0248(7) Uani 1 1 d D . . . .
H4N H 1.094(4) 0.390(4) 0.796(4) 0.044(18) Uiso 1 1 d D . . . .
C1 C 0.5847(3) 0.4175(2) 0.5855(3) 0.0249(8) Uani 1 1 d . . . . .
H1A H 0.622494 0.450546 0.561007 0.030 Uiso 1 1 calc R U . . .
H1B H 0.514506 0.420183 0.546140 0.030 Uiso 1 1 calc R U . . .
C2 C 0.6214(3) 0.3390(3) 0.5844(3) 0.0285(9) Uani 1 1 d . . . . .
H2A H 0.639505 0.318531 0.644815 0.034 Uiso 1 1 calc R U . . .
H2B H 0.565935 0.309417 0.544875 0.034 Uiso 1 1 calc R U . . .
C3 C 0.7089(3) 0.3296(3) 0.5550(3) 0.0304(9) Uani 1 1 d . . . . .
H3A H 0.697182 0.359538 0.501247 0.036 Uiso 1 1 calc R U . . .
H3B H 0.711621 0.277719 0.538233 0.036 Uiso 1 1 calc R U . . .
C4 C 0.8096(3) 0.3504(3) 0.6232(3) 0.0262(8) Uani 1 1 d . . . . .
H4A H 0.802183 0.357922 0.681054 0.031 Uiso 1 1 calc R U . . .
H4B H 0.855356 0.308827 0.629887 0.031 Uiso 1 1 calc R U . . .
C11 C 0.5356(3) 0.3965(2) 0.7204(3) 0.0270(9) Uani 1 1 d D . . . .
H11A H 0.478777 0.371910 0.674014 0.032 Uiso 1 1 calc R U . . .
C12 C 0.5965(4) 0.3406(3) 0.7867(4) 0.0368(11) Uani 1 1 d D . . . .
H12A H 0.657543 0.328672 0.775649 0.044 Uiso 1 1 calc R U . . .
H12B H 0.558354 0.294950 0.782824 0.044 Uiso 1 1 calc R U . . .
C13 C 0.6210(6) 0.3759(4) 0.8767(4) 0.0555(16) Uani 1 1 d D . . . .
H13A H 0.631828 0.338245 0.923217 0.067 Uiso 1 1 calc R U . . .
H13B H 0.681199 0.406358 0.891531 0.067 Uiso 1 1 calc R U . . .
C14 C 0.5348(6) 0.4215(4) 0.8692(5) 0.0562(17) Uani 1 1 d . . . . .
H14A H 0.553894 0.462263 0.912318 0.067 Uiso 1 1 calc R U . . .
H14B H 0.483232 0.391928 0.880214 0.067 Uiso 1 1 calc R U . . .
C15 C 0.4972(4) 0.4509(3) 0.7741(4) 0.0350(10) Uani 1 1 d . . . . .
H15A H 0.423384 0.451434 0.750049 0.042 Uiso 1 1 calc R U . . .
C16 C 0.5365(3) 0.5256(3) 0.7605(3) 0.0296(9) Uani 1 1 d . . . . .
H16A H 0.491028 0.565477 0.762014 0.035 Uiso 1 1 calc R U . . .
H16B H 0.602633 0.535187 0.805433 0.035 Uiso 1 1 calc R U . . .
C17 C 0.5410(3) 0.5170(2) 0.6689(3) 0.0224(7) Uani 1 1 d . . . . .
H17A H 0.471829 0.509789 0.626714 0.027 Uiso 1 1 calc R U . . .
C18 C 0.5848(3) 0.5793(2) 0.6332(3) 0.0201(7) Uani 1 1 d . . . . .
C21 C 0.5559(3) 0.6948(2) 0.5586(3) 0.0244(8) Uani 1 1 d . . . . .
C22 C 0.5633(3) 0.6877(2) 0.4751(3) 0.0258(8) Uani 1 1 d . . . . .
C23 C 0.6069(4) 0.7455(3) 0.4455(4) 0.0317(9) Uani 1 1 d . . . . .
H23A H 0.613525 0.742149 0.389408 0.038 Uiso 1 1 calc R U . . .
C24 C 0.6404(3) 0.8071(3) 0.4968(4) 0.0315(9) Uani 1 1 d . . . . .
H24A H 0.671809 0.844812 0.476373 0.038 Uiso 1 1 calc R U . . .
C25 C 0.6289(3) 0.8147(3) 0.5779(4) 0.0323(10) Uani 1 1 d . . . . .
H25A H 0.650107 0.858375 0.611214 0.039 Uiso 1 1 calc R U . . .
C26 C 0.5859(3) 0.7581(2) 0.6110(3) 0.0266(9) Uani 1 1 d . . . . .
C31 C 0.5236(4) 0.6221(3) 0.4166(3) 0.0301(9) Uani 1 1 d . . . . .
H31A H 0.501556 0.585878 0.451952 0.036 Uiso 1 1 calc R U . . .
C32 C 0.5998(4) 0.5841(4) 0.3876(4) 0.0475(15) Uani 1 1 d . . . . .
H32A H 0.655539 0.567799 0.440487 0.057 Uiso 1 1 calc R U . . .
H32B H 0.625756 0.619325 0.354895 0.057 Uiso 1 1 calc R U . . .
C33 C 0.5558(4) 0.5177(4) 0.3281(4) 0.0535(16) Uani 1 1 d . . . . .
H33A H 0.606369 0.496458 0.307421 0.064 Uiso 1 1 calc R U . . .
H33B H 0.537190 0.479903 0.363019 0.064 Uiso 1 1 calc R U . . .
C34 C 0.4662(4) 0.5386(3) 0.2492(4) 0.0421(12) Uani 1 1 d . . . . .
H34A H 0.486288 0.571651 0.210216 0.051 Uiso 1 1 calc R U . . .
H34B H 0.436893 0.494126 0.214964 0.051 Uiso 1 1 calc R U . . .
C35 C 0.3906(4) 0.5762(4) 0.2776(5) 0.0487(14) Uani 1 1 d . . . . .
H35A H 0.364680 0.541071 0.310325 0.058 Uiso 1 1 calc R U . . .
H35B H 0.334899 0.592292 0.224487 0.058 Uiso 1 1 calc R U . . .
C36 C 0.4334(4) 0.6419(3) 0.3359(4) 0.0444(13) Uani 1 1 d . . . . .
H36A H 0.382268 0.663287 0.355773 0.053 Uiso 1 1 calc R U . . .
H36B H 0.452134 0.679542 0.300817 0.053 Uiso 1 1 calc R U . . .
C41 C 0.5685(3) 0.7657(3) 0.6971(3) 0.0298(9) Uani 1 1 d . . . . .
H41A H 0.578873 0.716191 0.725238 0.036 Uiso 1 1 calc R U . . .
C42 C 0.4607(4) 0.7874(3) 0.6803(4) 0.0366(11) Uani 1 1 d . . . . .
H42A H 0.447911 0.837161 0.654391 0.044 Uiso 1 1 calc R U . . .
H42B H 0.415566 0.752987 0.637343 0.044 Uiso 1 1 calc R U . . .
C43 C 0.4404(5) 0.7860(4) 0.7665(4) 0.0458(13) Uani 1 1 d . . . . .
H43A H 0.371773 0.802167 0.754596 0.055 Uiso 1 1 calc R U . . .
H43B H 0.446819 0.735117 0.788979 0.055 Uiso 1 1 calc R U . . .
C44 C 0.5104(5) 0.8347(4) 0.8366(4) 0.0476(13) Uani 1 1 d . . . . .
H44A H 0.499704 0.827910 0.893065 0.057 Uiso 1 1 calc R U . . .
H44B H 0.496534 0.886580 0.818598 0.057 Uiso 1 1 calc R U . . .
C45 C 0.6184(5) 0.8171(4) 0.8503(4) 0.0465(13) Uani 1 1 d . . . . .
H45A H 0.661905 0.853433 0.891391 0.056 Uiso 1 1 calc R U . . .
H45B H 0.635257 0.768211 0.877926 0.056 Uiso 1 1 calc R U . . .
C46 C 0.6377(4) 0.8179(3) 0.7642(4) 0.0404(12) Uani 1 1 d . . . . .
H46A H 0.706891 0.803501 0.775795 0.049 Uiso 1 1 calc R U . . .
H46B H 0.628074 0.868169 0.739579 0.049 Uiso 1 1 calc R U . . .
C51 C 0.8762(3) 0.4128(3) 0.5135(3) 0.0286(9) Uani 1 1 d . . . . .
H51A H 0.897616 0.362109 0.505502 0.034 Uiso 1 1 calc R U . . .
C52 C 0.7914(3) 0.4371(3) 0.4308(3) 0.0330(10) Uani 1 1 d . . . . .
H52A H 0.739505 0.461970 0.446640 0.040 Uiso 1 1 calc R U . . .
H52B H 0.761793 0.394691 0.392345 0.040 Uiso 1 1 calc R U . . .
C53 C 0.8387(4) 0.4899(4) 0.3845(4) 0.0443(13) Uani 1 1 d . . . . .
H53A H 0.789381 0.524544 0.345954 0.053 Uiso 1 1 calc R U . . .
H53B H 0.870347 0.463227 0.348645 0.053 Uiso 1 1 calc R U . . .
C54 C 0.9155(4) 0.5298(4) 0.4625(4) 0.0429(12) Uani 1 1 d . . . . .
H54A H 0.965424 0.554612 0.443842 0.051 Uiso 1 1 calc R U . . .
H54B H 0.883899 0.566286 0.488884 0.051 Uiso 1 1 calc R U . . .
C55 C 0.9615(3) 0.4676(3) 0.5270(3) 0.0331(10) Uani 1 1 d . . . . .
H55A H 1.014339 0.443690 0.510523 0.040 Uiso 1 1 calc R U . . .
C56 C 1.0027(3) 0.4873(3) 0.6257(3) 0.0309(9) Uani 1 1 d . . . . .
H56A H 1.075748 0.487121 0.649327 0.037 Uiso 1 1 calc R U . . .
H56B H 0.978902 0.535855 0.636487 0.037 Uiso 1 1 calc R U . . .
C57 C 0.9613(3) 0.4259(3) 0.6667(3) 0.0246(8) Uani 1 1 d . . . . .
H57A H 0.997278 0.379980 0.663457 0.030 Uiso 1 1 calc R U . . .
C58 C 0.9709(3) 0.4362(2) 0.7620(3) 0.0237(8) Uani 1 1 d . . . . .
C61 C 1.0715(3) 0.4087(3) 0.9146(3) 0.0282(9) Uani 1 1 d . . . . .
C62 C 1.0205(4) 0.3566(3) 0.9459(3) 0.0345(10) Uani 1 1 d . . . . .
C63 C 1.0372(5) 0.3569(4) 1.0358(4) 0.0450(13) Uani 1 1 d . . . . .
H63A H 1.002380 0.323621 1.058933 0.054 Uiso 1 1 calc R U . . .
C64 C 1.1046(5) 0.4054(4) 1.0925(4) 0.0500(14) Uani 1 1 d . . . . .
H64A H 1.115704 0.404731 1.153946 0.060 Uiso 1 1 calc R U . . .
C65 C 1.1549(4) 0.4540(4) 1.0605(4) 0.0447(13) Uani 1 1 d . . . . .
H65A H 1.201486 0.485894 1.100511 0.054 Uiso 1 1 calc R U . . .
C66 C 1.1394(4) 0.4581(3) 0.9697(3) 0.0347(10) Uani 1 1 d . . . . .
C71 C 0.9535(4) 0.3013(3) 0.8833(3) 0.0338(10) Uani 1 1 d . . . . .
H71A H 0.916249 0.327929 0.827267 0.041 Uiso 1 1 calc R U . . .
C72 C 0.8769(4) 0.2662(3) 0.9153(4) 0.0416(12) Uani 1 1 d . . . . .
H72A H 0.834853 0.304863 0.926211 0.050 Uiso 1 1 calc R U . . .
H72B H 0.910831 0.240293 0.971800 0.050 Uiso 1 1 calc R U . . .
C73 C 0.8121(4) 0.2120(3) 0.8463(5) 0.0467(13) Uani 1 1 d . . . . .
H73A H 0.763530 0.189627 0.868646 0.056 Uiso 1 1 calc R U . . .
H73B H 0.775210 0.238638 0.791055 0.056 Uiso 1 1 calc R U . . .
C74 C 0.8737(5) 0.1515(4) 0.8261(5) 0.0514(15) Uani 1 1 d . . . . .
H74A H 0.907306 0.122537 0.880229 0.062 Uiso 1 1 calc R U . . .
H74B H 0.830126 0.118294 0.780431 0.062 Uiso 1 1 calc R U . . .
C75 C 0.9501(5) 0.1850(4) 0.7933(5) 0.0475(13) Uani 1 1 d . . . . .
H75A H 0.916139 0.209088 0.735505 0.057 Uiso 1 1 calc R U . . .
H75B H 0.992618 0.145777 0.784420 0.057 Uiso 1 1 calc R U . . .
C76 C 1.0143(4) 0.2414(3) 0.8595(4) 0.0413(11) Uani 1 1 d . . . . .
H76A H 1.059521 0.264734 0.833964 0.050 Uiso 1 1 calc R U . . .
H76B H 1.055134 0.215688 0.914248 0.050 Uiso 1 1 calc R U . . .
C81 C 1.1944(4) 0.5131(3) 0.9348(3) 0.0362(10) Uani 1 1 d . . . . .
H81A H 1.165176 0.511684 0.868735 0.043 Uiso 1 1 calc R U . . .
C82 C 1.3049(5) 0.4940(5) 0.9628(6) 0.0603(18) Uani 1 1 d . . . . .
H82A H 1.334826 0.491799 1.028178 0.072 Uiso 1 1 calc R U . . .
H82B H 1.312076 0.445247 0.939192 0.072 Uiso 1 1 calc R U . . .
C83 C 1.3585(5) 0.5506(5) 0.9287(7) 0.068(2) Uani 1 1 d . . . . .
H83A H 1.429974 0.539229 0.952408 0.082 Uiso 1 1 calc R U . . .
H83B H 1.335557 0.546643 0.863415 0.082 Uiso 1 1 calc R U . . .
C84 C 1.3442(6) 0.6274(5) 0.9527(6) 0.073(2) Uani 1 1 d . . . . .
H84A H 1.375384 0.661399 0.922908 0.088 Uiso 1 1 calc R U . . .
H84B H 1.376927 0.634065 1.017347 0.088 Uiso 1 1 calc R U . . .
C85 C 1.2365(7) 0.6457(4) 0.9259(6) 0.0645(19) Uani 1 1 d . . . . .
H85A H 1.205564 0.645856 0.860532 0.077 Uiso 1 1 calc R U . . .
H85B H 1.229273 0.695369 0.947371 0.077 Uiso 1 1 calc R U . . .
C86 C 1.1839(5) 0.5906(4) 0.9638(5) 0.0491(14) Uani 1 1 d . . . . .
H86A H 1.211573 0.593288 1.029187 0.059 Uiso 1 1 calc R U . . .
H86B H 1.112973 0.603380 0.944108 0.059 Uiso 1 1 calc R U . . .
S1S S 0.24045(9) 0.59861(8) 0.61443(10) 0.0415(3) Uani 1 1 d . . . . .
S2S S 0.24922(11) 0.54350(9) 0.46235(11) 0.0475(3) Uani 1 1 d . . . . .
S3S S 0.76488(10) 0.79934(9) 0.28998(9) 0.0437(3) Uani 1 1 d . . . . .
S4S S 0.70180(16) 0.67676(12) 0.17813(14) 0.0654(5) Uani 1 1 d . . . . .
F1S F 0.1905(4) 0.7285(4) 0.6476(6) 0.119(3) Uani 1 1 d . . . . .
F2S F 0.1602(6) 0.7096(3) 0.5114(6) 0.115(3) Uani 1 1 d . . . . .
F3S F 0.0692(3) 0.6621(3) 0.5734(4) 0.0749(14) Uani 1 1 d . . . . .
F4S F 0.1421(4) 0.4255(3) 0.4173(5) 0.0876(16) Uani 1 1 d . . . . .
F5S F 0.0715(3) 0.5234(4) 0.3471(3) 0.0905(18) Uani 1 1 d . . . . .
F6S F 0.1882(4) 0.4746(4) 0.3157(3) 0.0832(17) Uani 1 1 d . . . . .
F7S F 0.9142(5) 0.7103(6) 0.3583(5) 0.132(3) Uani 1 1 d . . . . .
F8S F 0.9219(5) 0.8019(5) 0.4325(4) 0.119(3) Uani 1 1 d . . . . .
F9S F 0.8248(4) 0.7156(3) 0.4314(4) 0.0842(17) Uani 1 1 d . . . . .
F10S F 0.6540(11) 0.7834(5) 0.0624(5) 0.163(5) Uani 1 1 d . . . . .
F11S F 0.6015(8) 0.6747(6) 0.0086(5) 0.145(4) Uani 1 1 d . . . . .
F12S F 0.5300(7) 0.7340(6) 0.0818(7) 0.153(4) Uani 1 1 d . . . . .
O1S O 0.3373(3) 0.6259(3) 0.6295(4) 0.0594(13) Uani 1 1 d . . . . .
O2S O 0.2209(5) 0.5696(4) 0.6890(4) 0.0719(16) Uani 1 1 d . . . . .
O3S O 0.3346(3) 0.4982(4) 0.4908(3) 0.0651(15) Uani 1 1 d . . . . .
O4S O 0.2488(6) 0.6101(4) 0.4150(5) 0.084(2) Uani 1 1 d . . . . .
O6S O 0.7148(5) 0.8450(4) 0.3303(4) 0.0756(17) Uani 1 1 d . . . . .
O7S O 0.8167(4) 0.8274(4) 0.2398(4) 0.0769(18) Uani 1 1 d . . . . .
O8S O 0.7891(5) 0.6709(5) 0.1636(6) 0.094(2) Uani 1 1 d . . . . .
O9S O 0.6521(8) 0.6107(5) 0.1834(7) 0.114(3) Uani 1 1 d . . . . .
N1S N 0.1961(3) 0.5467(3) 0.5350(3) 0.0418(10) Uani 1 1 d . . . . .
N2S N 0.6911(5) 0.7333(5) 0.2488(5) 0.0667(17) Uani 1 1 d . . . . .
C1S C 0.1603(5) 0.6788(4) 0.5846(6) 0.0594(19) Uani 1 1 d . . . . .
C2S C 0.1573(5) 0.4879(5) 0.3808(5) 0.0586(18) Uani 1 1 d . . . . .
C3S C 0.8598(5) 0.7557(5) 0.3841(5) 0.0605(19) Uani 1 1 d . . . . .
C4S C 0.6131(11) 0.7195(9) 0.0753(7) 0.105(4) Uani 1 1 d . . . . .
O11S O 0.8750(2) 0.61391(19) 0.7015(2) 0.0310(7) Uani 1 1 d . . . . .
O12S O 0.7934(3) 0.5709(2) 0.8293(2) 0.0336(7) Uani 1 1 d . . . . .
O13S O -0.2784(11) 0.4060(8) 0.1486(10) 0.160(5) Uani 1 1 d D . . . .
C11S C 0.9671(4) 0.6346(4) 0.7698(4) 0.0440(13) Uani 1 1 d . . . . .
H11B H 1.023183 0.608823 0.761735 0.053 Uiso 1 1 calc R U . . .
H11C H 0.966190 0.622712 0.829121 0.053 Uiso 1 1 calc R U . . .
C12S C 0.9752(8) 0.7164(5) 0.7593(6) 0.079(3) Uani 1 1 d . . . . .
H12C H 0.962851 0.742748 0.807721 0.094 Uiso 1 1 calc R U . . .
H12D H 1.041878 0.729328 0.760752 0.094 Uiso 1 1 calc R U . . .
C13S C 0.9000(7) 0.7359(4) 0.6731(7) 0.075(2) Uani 1 1 d . . . . .
H13C H 0.852796 0.771572 0.681460 0.090 Uiso 1 1 calc R U . . .
H13D H 0.931829 0.758418 0.634595 0.090 Uiso 1 1 calc R U . . .
C14S C 0.8484(5) 0.6689(3) 0.6325(4) 0.0454(13) Uani 1 1 d . . . . .
H14C H 0.776169 0.676896 0.609131 0.054 Uiso 1 1 calc R U . . .
H14D H 0.868947 0.653284 0.583207 0.054 Uiso 1 1 calc R U . . .
C15S C 0.8290(5) 0.5372(3) 0.9155(3) 0.0450(13) Uani 1 1 d D . . . .
H15B H 0.880584 0.500567 0.919213 0.054 Uiso 0.62(2) 1 calc R U P A 1
H15C H 0.774347 0.512243 0.927065 0.054 Uiso 0.62(2) 1 calc R U P A 1
H15D H 0.898572 0.521658 0.931694 0.054 Uiso 0.38(2) 1 calc R U P A 2
H15E H 0.788516 0.493953 0.916995 0.054 Uiso 0.38(2) 1 calc R U P A 2
C16X C 0.8698(12) 0.5959(6) 0.9799(7) 0.058(3) Uani 0.62(2) 1 d D . P A 1
H16C H 0.942732 0.595985 1.000661 0.069 Uiso 0.62(2) 1 calc R U P A 1
H16D H 0.849401 0.589767 1.031573 0.069 Uiso 0.62(2) 1 calc R U P A 1
C16Y C 0.820(2) 0.5949(8) 0.9760(12) 0.058(3) Uani 0.38(2) 1 d D . P A 2
H16E H 0.873395 0.590987 1.034574 0.069 Uiso 0.38(2) 1 calc R U P A 2
H16F H 0.755486 0.591371 0.984057 0.069 Uiso 0.38(2) 1 calc R U P A 2
C17S C 0.8275(6) 0.6674(4) 0.9302(5) 0.0578(17) Uani 1 1 d D . . . .
H17B H 0.787744 0.693590 0.959337 0.069 Uiso 0.62(2) 1 calc R U P A 1
H17C H 0.881321 0.700016 0.928828 0.069 Uiso 0.62(2) 1 calc R U P A 1
H17D H 0.799257 0.709285 0.951908 0.069 Uiso 0.38(2) 1 calc R U P A 2
H17E H 0.896009 0.678635 0.935454 0.069 Uiso 0.38(2) 1 calc R U P A 2
C18S C 0.7649(5) 0.6450(3) 0.8395(4) 0.0416(12) Uani 1 1 d . . . . .
H18A H 0.694213 0.647192 0.831927 0.050 Uiso 1 1 calc R U . . .
H18B H 0.776168 0.677533 0.795208 0.050 Uiso 1 1 calc R U . . .
C21X C -0.1874(12) 0.3525(10) 0.1952(15) 0.092(3) Uani 0.629(12) 1 d D . P B 1
H21A H -0.185632 0.338829 0.254859 0.110 Uiso 0.629(12) 1 calc R U P B 1
H21B H -0.194383 0.307294 0.159816 0.110 Uiso 0.629(12) 1 calc R U P B 1
C22X C -0.0968(13) 0.3904(9) 0.2019(14) 0.092(3) Uani 0.629(12) 1 d D . P B 1
H22A H -0.055533 0.398486 0.264879 0.110 Uiso 0.629(12) 1 calc R U P B 1
H22B H -0.058581 0.360718 0.174404 0.110 Uiso 0.629(12) 1 calc R U P B 1
C23X C -0.1233(14) 0.4599(11) 0.1567(16) 0.092(3) Uani 0.629(12) 1 d D . P B 1
H23B H -0.101296 0.500721 0.199555 0.110 Uiso 0.629(12) 1 calc R U P B 1
H23C H -0.091503 0.465277 0.112313 0.110 Uiso 0.629(12) 1 calc R U P B 1
C21Y C -0.251(2) 0.3295(12) 0.135(2) 0.092(3) Uani 0.371(12) 1 d D . P B 2
H21C H -0.244102 0.297561 0.186387 0.110 Uiso 0.371(12) 1 calc R U P B 2
H21D H -0.298106 0.307355 0.080239 0.110 Uiso 0.371(12) 1 calc R U P B 2
C22Y C -0.156(2) 0.3479(14) 0.128(3) 0.092(3) Uani 0.371(12) 1 d D . P B 2
H22C H -0.102822 0.327614 0.180006 0.110 Uiso 0.371(12) 1 calc R U P B 2
H22D H -0.152250 0.323339 0.074712 0.110 Uiso 0.371(12) 1 calc R U P B 2
C23Y C -0.138(2) 0.4237(15) 0.122(3) 0.092(3) Uani 0.371(12) 1 d D . P B 2
H23D H -0.120564 0.433678 0.069692 0.110 Uiso 0.371(12) 1 calc R U P B 2
H23E H -0.083583 0.440110 0.175633 0.110 Uiso 0.371(12) 1 calc R U P B 2
C24S C -0.2274(10) 0.4611(8) 0.1146(10) 0.107(4) Uani 1 1 d . . . . .
H24B H -0.244410 0.453039 0.050373 0.128 Uiso 0.629(12) 1 calc R U P B 1
H24C H -0.251864 0.510295 0.122321 0.128 Uiso 0.629(12) 1 calc R U P B 1
H24D H -0.266190 0.473991 0.052338 0.128 Uiso 0.371(12) 1 calc R U P B 2
H24E H -0.213681 0.506126 0.151107 0.128 Uiso 0.371(12) 1 calc R U P B 2

loop_
_atom_site_aniso_label
_atom_site_aniso_U_11
_atom_site_aniso_U_22
_atom_site_aniso_U_33
_atom_site_aniso_U_23
_atom_site_aniso_U_13
_atom_site_aniso_U_12
Ni 0.0165(3) 0.0206(4) 0.0255(3) 0.0010(3) 0.0048(2) 0.0020(3)
O1 0.0177(13) 0.0228(15) 0.0298(14) 0.0027(11) 0.0047(11) 0.0011(11)
O2 0.0173(13) 0.0243(16) 0.0372(16) 0.0057(12) 0.0090(12) 0.0023(11)
O3 0.0182(13) 0.0225(16) 0.0275(14) 0.0020(11) 0.0052(11) 0.0050(11)
O4 0.0209(14) 0.0324(18) 0.0270(14) 0.0025(12) 0.0049(11) 0.0090(12)
N1 0.0173(15) 0.0188(17) 0.0287(17) 0.0036(13) 0.0063(13) -0.0004(12)
N2 0.0169(15) 0.0161(17) 0.0350(18) 0.0029(13) 0.0076(14) 0.0003(12)
N3 0.0178(15) 0.0233(18) 0.0271(17) 0.0012(13) 0.0059(13) 0.0022(13)
N4 0.0172(15) 0.028(2) 0.0265(17) -0.0020(14) 0.0046(13) 0.0021(13)
C1 0.0220(19) 0.021(2) 0.031(2) -0.0001(16) 0.0087(16) 0.0002(15)
C2 0.023(2) 0.022(2) 0.043(2) -0.0077(17) 0.0140(18) -0.0042(16)
C3 0.023(2) 0.031(2) 0.036(2) -0.0107(18) 0.0100(18) -0.0054(17)
C4 0.0213(19) 0.023(2) 0.032(2) 0.0000(16) 0.0071(16) -0.0020(16)
C11 0.026(2) 0.020(2) 0.038(2) 0.0017(17) 0.0161(18) -0.0025(15)
C12 0.046(3) 0.021(2) 0.048(3) 0.0104(19) 0.022(2) 0.0040(19)
C13 0.065(4) 0.051(4) 0.048(3) 0.016(3) 0.018(3) 0.006(3)
C14 0.093(5) 0.040(3) 0.053(4) 0.008(3) 0.047(4) 0.005(3)
C15 0.038(2) 0.029(3) 0.047(3) 0.008(2) 0.027(2) 0.007(2)
C16 0.030(2) 0.028(2) 0.035(2) 0.0013(18) 0.0173(17) 0.0037(18)
C17 0.0197(16) 0.0182(19) 0.0297(18) 0.0034(16) 0.0092(14) -0.0011(16)
C18 0.0182(17) 0.0163(19) 0.0237(18) -0.0003(14) 0.0048(14) -0.0002(14)
C21 0.0185(18) 0.018(2) 0.034(2) 0.0050(16) 0.0060(15) 0.0030(14)
C22 0.0207(19) 0.021(2) 0.036(2) 0.0055(17) 0.0109(16) 0.0057(15)
C23 0.027(2) 0.025(2) 0.045(3) 0.0069(19) 0.0158(19) 0.0044(17)
C24 0.0226(19) 0.023(2) 0.049(3) 0.0083(19) 0.0131(19) 0.0014(16)
C25 0.025(2) 0.020(2) 0.045(3) 0.0049(18) 0.0051(19) -0.0024(16)
C26 0.0211(19) 0.019(2) 0.036(2) 0.0043(16) 0.0059(16) 0.0017(15)
C31 0.035(2) 0.019(2) 0.037(2) 0.0014(17) 0.0139(19) 0.0012(17)
C32 0.030(2) 0.051(4) 0.053(3) -0.018(3) 0.004(2) 0.014(2)
C33 0.039(3) 0.052(4) 0.057(3) -0.022(3) 0.002(2) 0.014(3)
C34 0.040(3) 0.046(3) 0.036(2) -0.008(2) 0.008(2) -0.001(2)
C35 0.027(2) 0.039(3) 0.068(4) -0.013(3) 0.004(2) 0.003(2)
C36 0.029(2) 0.028(3) 0.065(4) -0.005(2) 0.003(2) 0.008(2)
C41 0.027(2) 0.023(2) 0.035(2) 0.0010(17) 0.0055(17) 0.0006(16)
C42 0.029(2) 0.039(3) 0.040(3) -0.002(2) 0.0113(19) -0.0001(19)
C43 0.044(3) 0.045(3) 0.053(3) -0.004(3) 0.023(3) -0.006(2)
C44 0.059(4) 0.043(3) 0.046(3) -0.007(2) 0.025(3) -0.001(3)
C45 0.046(3) 0.048(4) 0.039(3) -0.011(2) 0.008(2) -0.001(2)
C46 0.033(2) 0.040(3) 0.042(3) -0.010(2) 0.007(2) -0.006(2)
C51 0.0219(19) 0.040(3) 0.0236(19) -0.0008(17) 0.0074(16) 0.0029(18)
C52 0.023(2) 0.046(3) 0.025(2) 0.0000(18) 0.0023(17) 0.0006(19)
C53 0.040(3) 0.056(4) 0.033(2) 0.007(2) 0.010(2) 0.000(2)
C54 0.039(3) 0.051(4) 0.037(2) 0.007(2) 0.012(2) -0.005(2)
C55 0.023(2) 0.046(3) 0.029(2) 0.0005(19) 0.0086(17) -0.0037(19)
C56 0.0207(19) 0.039(3) 0.033(2) 0.0026(19) 0.0105(17) -0.0053(18)
C57 0.0161(18) 0.029(2) 0.0252(19) -0.0017(16) 0.0033(15) 0.0005(15)
C58 0.0171(18) 0.024(2) 0.0279(19) 0.0012(15) 0.0052(15) 0.0000(15)
C61 0.025(2) 0.028(2) 0.026(2) 0.0009(16) 0.0028(16) 0.0106(17)
C62 0.031(2) 0.035(3) 0.034(2) 0.0037(19) 0.0083(19) 0.0075(19)
C63 0.053(3) 0.041(3) 0.039(3) 0.010(2) 0.015(2) 0.007(2)
C64 0.060(4) 0.058(4) 0.027(2) -0.001(2) 0.009(2) 0.002(3)
C65 0.043(3) 0.047(3) 0.031(2) -0.008(2) -0.002(2) -0.001(2)
C66 0.028(2) 0.036(3) 0.032(2) -0.0047(19) 0.0011(18) 0.0062(19)
C71 0.034(2) 0.029(2) 0.037(2) 0.0061(19) 0.0113(19) 0.0011(19)
C72 0.034(3) 0.044(3) 0.049(3) 0.010(2) 0.017(2) 0.004(2)
C73 0.035(3) 0.039(3) 0.064(4) 0.007(3) 0.015(3) -0.003(2)
C74 0.043(3) 0.037(3) 0.068(4) 0.001(3) 0.013(3) -0.007(2)
C75 0.047(3) 0.035(3) 0.060(3) -0.003(3) 0.018(3) -0.003(2)
C76 0.039(3) 0.030(3) 0.055(3) -0.001(2) 0.019(2) -0.001(2)
C81 0.031(2) 0.036(3) 0.033(2) -0.008(2) 0.0013(17) 0.002(2)
C82 0.035(3) 0.070(5) 0.073(4) 0.000(4) 0.015(3) 0.009(3)
C83 0.036(3) 0.080(6) 0.088(5) 0.008(4) 0.021(3) 0.002(3)
C84 0.055(4) 0.072(5) 0.079(5) -0.002(4) 0.007(4) -0.029(4)
C85 0.076(5) 0.038(4) 0.076(5) -0.008(3) 0.024(4) -0.012(3)
C86 0.047(3) 0.038(3) 0.062(4) -0.007(3) 0.019(3) -0.001(2)
S1S 0.0288(6) 0.0419(7) 0.0514(7) -0.0104(6) 0.0116(5) -0.0080(5)
S2S 0.0373(7) 0.0503(9) 0.0531(8) -0.0057(6) 0.0142(6) -0.0049(6)
S3S 0.0331(6) 0.0548(8) 0.0445(7) 0.0006(6) 0.0156(5) -0.0078(6)
S4S 0.0729(12) 0.0612(11) 0.0681(11) -0.0052(8) 0.0327(9) -0.0176(9)
F1S 0.067(3) 0.083(4) 0.197(8) -0.085(5) 0.035(4) -0.007(3)
F2S 0.130(6) 0.067(4) 0.193(8) 0.063(4) 0.111(6) 0.049(4)
F3S 0.0359(19) 0.071(3) 0.126(4) -0.019(3) 0.039(2) -0.0054(19)
F4S 0.083(3) 0.060(3) 0.123(5) -0.024(3) 0.041(3) -0.025(3)
F5S 0.038(2) 0.152(6) 0.064(3) -0.016(3) -0.0024(18) 0.016(3)
F6S 0.061(3) 0.139(5) 0.052(2) -0.036(3) 0.023(2) -0.018(3)
F7S 0.087(4) 0.206(10) 0.106(5) 0.028(5) 0.037(4) 0.075(6)
F8S 0.099(4) 0.126(6) 0.086(4) 0.025(4) -0.024(3) -0.056(4)
F9S 0.058(3) 0.091(4) 0.099(4) 0.049(3) 0.022(3) 0.000(2)
F10S 0.266(13) 0.106(6) 0.075(4) 0.010(4) 0.009(6) -0.041(7)
F11S 0.154(8) 0.172(9) 0.083(4) -0.052(5) 0.013(5) -0.024(7)
F12S 0.089(5) 0.164(9) 0.155(8) -0.058(7) -0.020(5) 0.021(5)
O1S 0.032(2) 0.063(3) 0.084(3) -0.023(3) 0.022(2) -0.0080(19)
O2S 0.068(3) 0.097(5) 0.051(3) -0.007(3) 0.022(2) -0.024(3)
O3S 0.036(2) 0.087(4) 0.060(3) -0.020(3) 0.002(2) 0.016(2)
O4S 0.120(6) 0.059(4) 0.103(5) 0.001(3) 0.077(4) -0.015(3)
O6S 0.095(4) 0.067(4) 0.083(4) 0.024(3) 0.053(3) 0.024(3)
O7S 0.061(3) 0.104(5) 0.071(3) 0.019(3) 0.030(3) -0.021(3)
O8S 0.072(4) 0.104(6) 0.116(6) -0.019(5) 0.047(4) -0.017(4)
O9S 0.160(8) 0.076(5) 0.140(7) -0.022(5) 0.095(7) -0.041(5)
N1S 0.032(2) 0.040(3) 0.049(2) -0.008(2) 0.0094(19) -0.0054(18)
N2S 0.055(3) 0.081(5) 0.061(4) -0.002(3) 0.017(3) -0.022(3)
C1S 0.042(3) 0.039(4) 0.107(6) -0.022(4) 0.037(4) -0.013(3)
C2S 0.038(3) 0.070(5) 0.063(4) -0.020(3) 0.012(3) 0.000(3)
C3S 0.034(3) 0.078(5) 0.067(4) 0.016(4) 0.016(3) -0.010(3)
C4S 0.107(9) 0.137(12) 0.060(5) -0.042(6) 0.015(6) -0.029(8)
O11S 0.0218(15) 0.0303(18) 0.0363(16) -0.0007(13) 0.0050(13) -0.0080(12)
O12S 0.0433(19) 0.0245(17) 0.0308(16) -0.0001(13) 0.0105(14) 0.0076(14)
O13S 0.159(11) 0.159(12) 0.165(11) 0.006(10) 0.061(9) -0.043(10)
C11S 0.027(2) 0.049(3) 0.047(3) -0.014(2) 0.003(2) -0.015(2)
C12S 0.086(6) 0.049(5) 0.079(5) -0.008(4) 0.003(4) -0.036(4)
C13S 0.074(5) 0.029(4) 0.106(7) 0.010(4) 0.014(5) -0.009(3)
C14S 0.042(3) 0.038(3) 0.052(3) 0.013(2) 0.011(2) -0.008(2)
C15S 0.068(4) 0.035(3) 0.029(2) 0.0012(19) 0.014(2) 0.006(2)
C16X 0.061(8) 0.047(5) 0.039(4) -0.006(3) -0.013(6) -0.007(6)
C16Y 0.061(8) 0.047(5) 0.039(4) -0.006(3) -0.013(6) -0.007(6)
C17S 0.070(4) 0.044(4) 0.047(3) -0.007(3) 0.006(3) -0.001(3)
C18S 0.049(3) 0.026(3) 0.047(3) -0.009(2) 0.014(2) 0.007(2)
C21X 0.090(6) 0.075(6) 0.123(8) 0.035(5) 0.055(5) 0.024(5)
C22X 0.090(6) 0.075(6) 0.123(8) 0.035(5) 0.055(5) 0.024(5)
C23X 0.090(6) 0.075(6) 0.123(8) 0.035(5) 0.055(5) 0.024(5)
C21Y 0.090(6) 0.075(6) 0.123(8) 0.035(5) 0.055(5) 0.024(5)
C22Y 0.090(6) 0.075(6) 0.123(8) 0.035(5) 0.055(5) 0.024(5)
C23Y 0.090(6) 0.075(6) 0.123(8) 0.035(5) 0.055(5) 0.024(5)
C24S 0.098(8) 0.097(9) 0.120(10) 0.025(7) 0.033(7) -0.008(7)

loop_
_atom_type_symbol
_atom_type_description
_atom_type_scat_dispersion_real
_atom_type_scat_dispersion_imag
_atom_type_scat_source
C C 0.0181 0.0091 'International Tables Vol C Tables 4.2.6.8 and 6.1.1.4'
H H 0.0000 0.0000 'International Tables Vol C Tables 4.2.6.8 and 6.1.1.4'
N N 0.0311 0.0180 'International Tables Vol C Tables 4.2.6.8 and 6.1.1.4'
O O 0.0492 0.0322 'International Tables Vol C Tables 4.2.6.8 and 6.1.1.4'
F F 0.0727 0.0534 'International Tables Vol C Tables 4.2.6.8 and 6.1.1.4'
S S 0.3331 0.5567 'International Tables Vol C Tables 4.2.6.8 and 6.1.1.4'
Ni Ni -3.0029 0.5091 'International Tables Vol C Tables 4.2.6.8 and 6.1.1.4'

loop_
_geom_angle_atom_site_label_1
_geom_angle_atom_site_label_2
_geom_angle_atom_site_label_3
_geom_angle
_geom_angle_site_symmetry_1
_geom_angle_site_symmetry_3
_geom_angle_publ_flag
O2 Ni O4 173.89(15) . . ?
O2 Ni O3 91.59(13) . . ?
O4 Ni O3 91.49(13) . . ?
O2 Ni O1 90.75(12) . . ?
O4 Ni O1 93.79(13) . . ?
O3 Ni O1 101.63(13) . . ?
O2 Ni O12S 91.76(14) . . ?
O4 Ni O12S 84.43(14) . . ?
O3 Ni O12S 170.90(15) . . ?
O1 Ni O12S 86.79(14) . . ?
O2 Ni O11S 84.47(13) . . ?
O4 Ni O11S 90.29(14) . . ?
O3 Ni O11S 89.21(13) . . ?
O1 Ni O11S 168.30(14) . . ?
O12S Ni O11S 82.70(14) . . ?
N1 O1 Ni 120.4(2) . . ?
C18 O2 Ni 128.9(3) . . ?
N3 O3 Ni 121.1(2) . . ?
C58 O4 Ni 127.7(3) . . ?
O1 N1 C1 110.5(3) . . ?
O1 N1 C17 113.2(3) . . ?
C1 N1 C17 110.3(3) . . ?
O1 N1 C11 109.1(3) . . ?
C1 N1 C11 113.2(3) . . ?
C17 N1 C11 100.2(3) . . ?
C18 N2 C21 119.5(3) . . ?
O3 N3 C4 111.4(3) . . ?
O3 N3 C57 112.5(3) . . ?
C4 N3 C57 109.7(3) . . ?
O3 N3 C51 109.2(3) . . ?
C4 N3 C51 114.2(4) . . ?
C57 N3 C51 99.5(3) . . ?
C58 N4 C61 122.3(4) . . ?
N1 C1 C2 114.0(4) . . ?
C3 C2 C1 116.3(4) . . ?
C2 C3 C4 115.8(4) . . ?
N3 C4 C3 115.2(4) . . ?
C12 C11 C15 105.7(4) . . ?
C12 C11 N1 115.3(4) . . ?
C15 C11 N1 105.4(3) . . ?
C11 C12 C13 105.7(4) . . ?
C14 C13 C12 105.3(6) . . ?
C13 C14 C15 105.4(5) . . ?
C16 C15 C14 116.2(5) . . ?
C16 C15 C11 105.2(4) . . ?
C14 C15 C11 105.6(4) . . ?
C17 C16 C15 101.5(4) . . ?
C18 C17 C16 117.8(4) . . ?
C18 C17 N1 114.4(3) . . ?
C16 C17 N1 102.6(3) . . ?
O2 C18 N2 120.4(4) . . ?
O2 C18 C17 124.7(4) . . ?
N2 C18 C17 114.9(3) . . ?
C22 C21 C26 122.9(4) . . ?
C22 C21 N2 118.7(4) . . ?
C26 C21 N2 118.3(4) . . ?
C21 C22 C23 117.5(4) . . ?
C21 C22 C31 122.3(4) . . ?
C23 C22 C31 120.1(4) . . ?
C24 C23 C22 120.9(5) . . ?
C23 C24 C25 121.0(4) . . ?
C24 C25 C26 120.4(5) . . ?
C21 C26 C25 117.1(4) . . ?
C21 C26 C41 120.9(4) . . ?
C25 C26 C41 121.9(4) . . ?
C22 C31 C32 113.7(4) . . ?
C22 C31 C36 111.5(4) . . ?
C32 C31 C36 109.9(5) . . ?
C31 C32 C33 111.7(5) . . ?
C34 C33 C32 111.6(6) . . ?
C35 C34 C33 111.1(5) . . ?
C34 C35 C36 111.9(5) . . ?
C35 C36 C31 112.3(5) . . ?
C26 C41 C46 115.5(4) . . ?
C26 C41 C42 110.9(4) . . ?
C46 C41 C42 109.4(4) . . ?
C43 C42 C41 110.6(5) . . ?
C44 C43 C42 112.2(5) . . ?
C43 C44 C45 111.1(5) . . ?
C46 C45 C44 112.4(5) . . ?
C45 C46 C41 110.9(5) . . ?
C52 C51 C55 106.7(4) . . ?
C52 C51 N3 115.2(4) . . ?
C55 C51 N3 103.7(4) . . ?
C51 C52 C53 104.6(4) . . ?
C52 C53 C54 102.6(4) . . ?
C55 C54 C53 102.7(5) . . ?
C54 C55 C56 116.8(5) . . ?
C54 C55 C51 104.8(4) . . ?
C56 C55 C51 106.9(4) . . ?
C57 C56 C55 102.3(4) . . ?
C58 C57 N3 114.8(3) . . ?
C58 C57 C56 116.5(4) . . ?
N3 C57 C56 102.9(3) . . ?
O4 C58 N4 121.3(4) . . ?
O4 C58 C57 124.1(4) . . ?
N4 C58 C57 114.6(4) . . ?
C66 C61 C62 123.3(4) . . ?
C66 C61 N4 119.0(4) . . ?
C62 C61 N4 117.6(4) . . ?
C63 C62 C61 117.3(5) . . ?
C63 C62 C71 122.2(5) . . ?
C61 C62 C71 120.4(4) . . ?
C62 C63 C64 120.6(6) . . ?
C65 C64 C63 120.6(5) . . ?
C64 C65 C66 121.7(5) . . ?
C61 C66 C65 116.3(5) . . ?
C61 C66 C81 122.4(4) . . ?
C65 C66 C81 121.2(5) . . ?
C62 C71 C72 115.1(5) . . ?
C62 C71 C76 110.7(4) . . ?
C72 C71 C76 109.9(5) . . ?
C71 C72 C73 110.7(5) . . ?
C74 C73 C72 111.7(5) . . ?
C75 C74 C73 110.0(5) . . ?
C74 C75 C76 111.2(6) . . ?
C75 C76 C71 113.1(5) . . ?
C66 C81 C86 112.2(5) . . ?
C66 C81 C82 111.9(5) . . ?
C86 C81 C82 109.3(5) . . ?
C83 C82 C81 110.9(6) . . ?
C84 C83 C82 114.1(7) . . ?
C83 C84 C85 111.3(6) . . ?
C84 C85 C86 111.0(7) . . ?
C81 C86 C85 111.9(6) . . ?
O1S S1S O2S 117.7(4) . . ?
O1S S1S N1S 116.6(3) . . ?
O2S S1S N1S 109.0(3) . . ?
O1S S1S C1S 105.1(3) . . ?
O2S S1S C1S 102.6(4) . . ?
N1S S1S C1S 103.7(3) . . ?
O3S S2S O4S 120.0(4) . . ?
O3S S2S N1S 111.9(3) . . ?
O4S S2S N1S 116.4(3) . . ?
O3S S2S C2S 103.8(3) . . ?
O4S S2S C2S 103.0(5) . . ?
N1S S2S C2S 97.5(3) . . ?
O7S S3S O6S 122.1(4) . . ?
O7S S3S N2S 117.3(4) . . ?
O6S S3S N2S 105.1(4) . . ?
O7S S3S C3S 104.1(4) . . ?
O6S S3S C3S 103.4(4) . . ?
N2S S3S C3S 102.2(4) . . ?
O8S S4S O9S 117.6(6) . . ?
O8S S4S N2S 120.6(4) . . ?
O9S S4S N2S 108.9(4) . . ?
O8S S4S C4S 105.2(6) . . ?
O9S S4S C4S 101.8(7) . . ?
N2S S4S C4S 98.9(5) . . ?
S1S N1S S2S 117.6(3) . . ?
S4S N2S S3S 124.6(4) . . ?
F3S C1S F2S 107.7(8) . . ?
F3S C1S F1S 107.8(6) . . ?
F2S C1S F1S 107.2(8) . . ?
F3S C1S S1S 111.5(5) . . ?
F2S C1S S1S 112.2(5) . . ?
F1S C1S S1S 110.2(6) . . ?
F6S C2S F5S 107.5(7) . . ?
F6S C2S F4S 110.8(7) . . ?
F5S C2S F4S 108.5(7) . . ?
F6S C2S S2S 108.3(5) . . ?
F5S C2S S2S 111.2(6) . . ?
F4S C2S S2S 110.5(6) . . ?
F8S C3S F9S 110.7(8) . . ?
F8S C3S F7S 103.9(8) . . ?
F9S C3S F7S 104.0(8) . . ?
F8S C3S S3S 112.2(6) . . ?
F9S C3S S3S 113.7(5) . . ?
F7S C3S S3S 111.6(6) . . ?
F12S C4S F11S 110.6(11) . . ?
F12S C4S F10S 108.2(15) . . ?
F11S C4S F10S 109.9(12) . . ?
F12S C4S S4S 112.5(10) . . ?
F11S C4S S4S 108.4(12) . . ?
F10S C4S S4S 107.2(8) . . ?
C11S O11S C14S 109.0(4) . . ?
C11S O11S Ni 124.5(3) . . ?
C14S O11S Ni 126.3(3) . . ?
C15S O12S C18S 107.9(4) . . ?
C15S O12S Ni 125.7(3) . . ?
C18S O12S Ni 126.4(3) . . ?
C24S O13S C21Y 113.1(15) . . ?
C24S O13S C21X 98.8(11) . . ?
O11S C11S C12S 105.1(6) . . ?
C13S C12S C11S 106.5(6) . . ?
C14S C13S C12S 107.9(6) . . ?
O11S C14S C13S 106.4(5) . . ?
O12S C15S C16X 106.8(6) . . ?
O12S C15S C16Y 104.5(8) . . ?
C15S C16X C17S 105.4(7) . . ?
C15S C16Y C17S 104.7(13) . . ?
C18S C17S C16Y 96.6(9) . . ?
C18S C17S C16X 105.7(6) . . ?
O12S C18S C17S 106.0(5) . . ?
C22X C21X O13S 108.5(12) . . ?
C23X C22X C21X 108.1(14) . . ?
C24S C23X C22X 107.5(15) . . ?
C22Y C21Y O13S 96.0(17) . . ?
C23Y C22Y C21Y 115(2) . . ?
C22Y C23Y C24S 107(2) . . ?
C23X C24S O13S 113.7(12) . . ?
C23Y C24S O13S 101.6(15) . . ?

loop_
_geom_bond_atom_site_label_1
_geom_bond_atom_site_label_2
_geom_bond_distance
_geom_bond_site_symmetry_2
_geom_bond_publ_flag
Ni O2 1.999(3) . ?
Ni O4 2.006(3) . ?
Ni O3 2.006(3) . ?
Ni O1 2.015(3) . ?
Ni O12S 2.121(4) . ?
Ni O11S 2.180(3) . ?
O1 N1 1.399(4) . ?
O2 C18 1.235(5) . ?
O3 N3 1.389(5) . ?
O4 C58 1.251(6) . ?
N1 C1 1.502(6) . ?
N1 C17 1.519(6) . ?
N1 C11 1.565(5) . ?
N2 C18 1.332(5) . ?
N2 C21 1.438(5) . ?
N3 C4 1.508(6) . ?
N3 C57 1.523(5) . ?
N3 C51 1.560(5) . ?
N4 C58 1.329(6) . ?
N4 C61 1.443(6) . ?
C1 C2 1.532(6) . ?
C2 C3 1.520(6) . ?
C3 C4 1.530(6) . ?
C11 C12 1.516(6) . ?
C11 C15 1.552(6) . ?
C12 C13 1.516(9) . ?
C13 C14 1.472(11) . ?
C14 C15 1.534(8) . ?
C15 C16 1.527(7) . ?
C16 C17 1.517(6) . ?
C17 C18 1.516(6) . ?
C21 C22 1.401(7) . ?
C21 C26 1.409(6) . ?
C22 C23 1.401(6) . ?
C22 C31 1.508(7) . ?
C23 C24 1.379(8) . ?
C24 C25 1.390(8) . ?
C25 C26 1.411(6) . ?
C26 C41 1.510(7) . ?
C31 C32 1.517(7) . ?
C31 C36 1.525(7) . ?
C32 C33 1.538(9) . ?
C33 C34 1.509(8) . ?
C34 C35 1.501(8) . ?
C35 C36 1.516(8) . ?
C41 C46 1.521(7) . ?
C41 C42 1.542(7) . ?
C42 C43 1.529(8) . ?
C43 C44 1.512(9) . ?
C44 C45 1.537(9) . ?
C45 C46 1.518(8) . ?
C51 C52 1.523(6) . ?
C51 C55 1.547(7) . ?
C52 C53 1.529(8) . ?
C53 C54 1.535(8) . ?
C54 C55 1.525(8) . ?
C55 C56 1.535(7) . ?
C56 C57 1.531(6) . ?
C57 C58 1.512(6) . ?
C61 C66 1.397(7) . ?
C61 C62 1.408(7) . ?
C62 C63 1.387(8) . ?
C62 C71 1.513(8) . ?
C63 C64 1.394(10) . ?
C64 C65 1.364(10) . ?
C65 C66 1.407(8) . ?
C66 C81 1.514(8) . ?
C71 C72 1.527(7) . ?
C71 C76 1.540(8) . ?
C72 C73 1.537(9) . ?
C73 C74 1.529(9) . ?
C74 C75 1.520(9) . ?
C75 C76 1.537(8) . ?
C81 C86 1.516(8) . ?
C81 C82 1.543(8) . ?
C82 C83 1.513(12) . ?
C83 C84 1.492(14) . ?
C84 C85 1.503(13) . ?
C85 C86 1.521(10) . ?
S1S O1S 1.428(5) . ?
S1S O2S 1.438(6) . ?
S1S N1S 1.541(5) . ?
S1S C1S 1.825(8) . ?
S2S O3S 1.423(5) . ?
S2S O4S 1.438(7) . ?
S2S N1S 1.624(5) . ?
S2S C2S 1.813(7) . ?
S3S O7S 1.390(5) . ?
S3S O6S 1.413(6) . ?
S3S N2S 1.592(7) . ?
S3S C3S 1.830(8) . ?
S4S O8S 1.375(7) . ?
S4S O9S 1.424(8) . ?
S4S N2S 1.591(8) . ?
S4S C4S 1.871(15) . ?
F1S C1S 1.318(10) . ?
F2S C1S 1.311(11) . ?
F3S C1S 1.306(7) . ?
F4S C2S 1.339(11) . ?
F5S C2S 1.333(9) . ?
F6S C2S 1.310(9) . ?
F7S C3S 1.313(12) . ?
F8S C3S 1.277(10) . ?
F9S C3S 1.289(8) . ?
F10S C4S 1.361(17) . ?
F11S C4S 1.317(13) . ?
F12S C4S 1.277(17) . ?
O11S C11S 1.446(6) . ?
O11S C14S 1.447(7) . ?
O12S C15S 1.441(6) . ?
O12S C18S 1.443(6) . ?
O13S C24S 1.471(17) . ?
O13S C21Y 1.49(3) . ?
O13S C21X 1.60(2) . ?
C11S C12S 1.513(11) . ?
C12S C13S 1.473(13) . ?
C13S C14S 1.463(10) . ?
C15S C16X 1.465(11) . ?
C15S C16Y 1.480(17) . ?
C16X C17S 1.542(12) . ?
C16Y C17S 1.542(17) . ?
C17S C18S 1.480(9) . ?
C21X C22X 1.456(19) . ?
C22X C23X 1.447(18) . ?
C23X C24S 1.42(2) . ?
C21Y C22Y 1.47(2) . ?
C22Y C23Y 1.42(2) . ?
C23Y C24S 1.43(3) . ?

loop_
_geom_torsion_atom_site_label_1
_geom_torsion_atom_site_label_2
_geom_torsion_atom_site_label_3
_geom_torsion_atom_site_label_4
_geom_torsion
_geom_torsion_site_symmetry_1
_geom_torsion_site_symmetry_2
_geom_torsion_site_symmetry_3
_geom_torsion_site_symmetry_4
_geom_torsion_publ_flag
Ni O1 N1 C1 68.0(4) . . . . ?
Ni O1 N1 C17 -56.4(4) . . . . ?
Ni O1 N1 C11 -167.0(3) . . . . ?
Ni O3 N3 C4 68.6(4) . . . . ?
Ni O3 N3 C57 -55.0(4) . . . . ?
Ni O3 N3 C51 -164.4(3) . . . . ?
O1 N1 C1 C2 63.3(4) . . . . ?
C17 N1 C1 C2 -170.7(3) . . . . ?
C11 N1 C1 C2 -59.3(4) . . . . ?
N1 C1 C2 C3 -116.8(4) . . . . ?
C1 C2 C3 C4 76.5(6) . . . . ?
O3 N3 C4 C3 63.4(5) . . . . ?
C57 N3 C4 C3 -171.3(4) . . . . ?
C51 N3 C4 C3 -60.7(5) . . . . ?
C2 C3 C4 N3 -110.7(5) . . . . ?
O1 N1 C11 C12 -24.7(5) . . . . ?
C1 N1 C11 C12 98.8(5) . . . . ?
C17 N1 C11 C12 -143.7(4) . . . . ?
O1 N1 C11 C15 91.5(4) . . . . ?
C1 N1 C11 C15 -145.0(4) . . . . ?
C17 N1 C11 C15 -27.6(4) . . . . ?
C15 C11 C12 C13 -18.6(6) . . . . ?
N1 C11 C12 C13 97.4(5) . . . . ?
C11 C12 C13 C14 33.7(6) . . . . ?
C12 C13 C14 C15 -35.0(7) . . . . ?
C13 C14 C15 C16 -93.2(6) . . . . ?
C13 C14 C15 C11 23.0(7) . . . . ?
C12 C11 C15 C16 121.2(4) . . . . ?
N1 C11 C15 C16 -1.4(5) . . . . ?
C12 C11 C15 C14 -2.3(6) . . . . ?
N1 C11 C15 C14 -124.9(5) . . . . ?
C14 C15 C16 C17 146.4(4) . . . . ?
C11 C15 C16 C17 30.0(5) . . . . ?
C15 C16 C17 C18 -175.5(4) . . . . ?
C15 C16 C17 N1 -48.9(4) . . . . ?
O1 N1 C17 C18 59.9(4) . . . . ?
C1 N1 C17 C18 -64.6(4) . . . . ?
C11 N1 C17 C18 175.9(3) . . . . ?
O1 N1 C17 C16 -68.9(4) . . . . ?
C1 N1 C17 C16 166.6(3) . . . . ?
C11 N1 C17 C16 47.1(4) . . . . ?
Ni O2 C18 N2 168.6(3) . . . . ?
Ni O2 C18 C17 -10.2(6) . . . . ?
C21 N2 C18 O2 1.4(6) . . . . ?
C21 N2 C18 C17 -179.7(4) . . . . ?
C16 C17 C18 O2 94.7(5) . . . . ?
N1 C17 C18 O2 -26.0(6) . . . . ?
C16 C17 C18 N2 -84.1(5) . . . . ?
N1 C17 C18 N2 155.2(3) . . . . ?
C18 N2 C21 C22 80.0(5) . . . . ?
C18 N2 C21 C26 -96.2(5) . . . . ?
C26 C21 C22 C23 3.1(6) . . . . ?
N2 C21 C22 C23 -172.9(4) . . . . ?
C26 C21 C22 C31 -175.1(4) . . . . ?
N2 C21 C22 C31 9.0(6) . . . . ?
C21 C22 C23 C24 -0.5(6) . . . . ?
C31 C22 C23 C24 177.6(4) . . . . ?
C22 C23 C24 C25 -2.2(7) . . . . ?
C23 C24 C25 C26 2.5(7) . . . . ?
C22 C21 C26 C25 -2.8(6) . . . . ?
N2 C21 C26 C25 173.2(4) . . . . ?
C22 C21 C26 C41 174.7(4) . . . . ?
N2 C21 C26 C41 -9.3(6) . . . . ?
C24 C25 C26 C21 0.0(6) . . . . ?
C24 C25 C26 C41 -177.5(4) . . . . ?
C21 C22 C31 C32 -125.1(5) . . . . ?
C23 C22 C31 C32 56.8(6) . . . . ?
C21 C22 C31 C36 110.1(5) . . . . ?
C23 C22 C31 C36 -68.0(6) . . . . ?
C22 C31 C32 C33 -180.0(5) . . . . ?
C36 C31 C32 C33 -54.3(7) . . . . ?
C31 C32 C33 C34 55.3(8) . . . . ?
C32 C33 C34 C35 -54.8(8) . . . . ?
C33 C34 C35 C36 55.1(8) . . . . ?
C34 C35 C36 C31 -55.6(8) . . . . ?
C22 C31 C36 C35 -178.4(5) . . . . ?
C32 C31 C36 C35 54.7(7) . . . . ?
C21 C26 C41 C46 155.8(4) . . . . ?
C25 C26 C41 C46 -26.8(6) . . . . ?
C21 C26 C41 C42 -79.0(5) . . . . ?
C25 C26 C41 C42 98.4(5) . . . . ?
C26 C41 C42 C43 173.2(4) . . . . ?
C46 C41 C42 C43 -58.3(6) . . . . ?
C41 C42 C43 C44 56.4(7) . . . . ?
C42 C43 C44 C45 -52.7(7) . . . . ?
C43 C44 C45 C46 52.5(7) . . . . ?
C44 C45 C46 C41 -55.8(7) . . . . ?
C26 C41 C46 C45 -175.9(4) . . . . ?
C42 C41 C46 C45 58.1(6) . . . . ?
O3 N3 C51 C52 -36.5(5) . . . . ?
C4 N3 C51 C52 88.8(5) . . . . ?
C57 N3 C51 C52 -154.5(4) . . . . ?
O3 N3 C51 C55 79.7(4) . . . . ?
C4 N3 C51 C55 -154.9(4) . . . . ?
C57 N3 C51 C55 -38.2(4) . . . . ?
C55 C51 C52 C53 16.0(5) . . . . ?
N3 C51 C52 C53 130.5(5) . . . . ?
C51 C52 C53 C54 -36.6(6) . . . . ?
C52 C53 C54 C55 43.4(5) . . . . ?
C53 C54 C55 C56 -151.4(4) . . . . ?
C53 C54 C55 C51 -33.4(5) . . . . ?
C52 C51 C55 C54 10.9(5) . . . . ?
N3 C51 C55 C54 -111.2(4) . . . . ?
C52 C51 C55 C56 135.5(4) . . . . ?
N3 C51 C55 C56 13.3(5) . . . . ?
C54 C55 C56 C57 133.7(4) . . . . ?
C51 C55 C56 C57 16.9(5) . . . . ?
O3 N3 C57 C58 62.0(5) . . . . ?
C4 N3 C57 C58 -62.6(5) . . . . ?
C51 N3 C57 C58 177.4(4) . . . . ?
O3 N3 C57 C56 -65.5(4) . . . . ?
C4 N3 C57 C56 169.9(4) . . . . ?
C51 N3 C57 C56 49.9(4) . . . . ?
C55 C56 C57 C58 -168.3(4) . . . . ?
C55 C56 C57 N3 -41.9(4) . . . . ?
Ni O4 C58 N4 173.1(3) . . . . ?
Ni O4 C58 C57 -7.0(7) . . . . ?
C61 N4 C58 O4 5.2(7) . . . . ?
C61 N4 C58 C57 -174.8(4) . . . . ?
N3 C57 C58 O4 -30.4(6) . . . . ?
C56 C57 C58 O4 89.9(5) . . . . ?
N3 C57 C58 N4 149.6(4) . . . . ?
C56 C57 C58 N4 -90.2(5) . . . . ?
C58 N4 C61 C66 -106.4(5) . . . . ?
C58 N4 C61 C62 74.9(6) . . . . ?
C66 C61 C62 C63 2.1(7) . . . . ?
N4 C61 C62 C63 -179.2(5) . . . . ?
C66 C61 C62 C71 -175.7(5) . . . . ?
N4 C61 C62 C71 3.0(7) . . . . ?
C61 C62 C63 C64 -2.2(8) . . . . ?
C71 C62 C63 C64 175.6(6) . . . . ?
C62 C63 C64 C65 0.5(10) . . . . ?
C63 C64 C65 C66 1.4(10) . . . . ?
C62 C61 C66 C65 -0.4(7) . . . . ?
N4 C61 C66 C65 -179.0(4) . . . . ?
C62 C61 C66 C81 179.2(5) . . . . ?
N4 C61 C66 C81 0.6(7) . . . . ?
C64 C65 C66 C61 -1.4(9) . . . . ?
C64 C65 C66 C81 179.0(6) . . . . ?
C63 C62 C71 C72 22.5(7) . . . . ?
C61 C62 C71 C72 -159.8(5) . . . . ?
C63 C62 C71 C76 -103.0(6) . . . . ?
C61 C62 C71 C76 74.8(6) . . . . ?
C62 C71 C72 C73 179.2(5) . . . . ?
C76 C71 C72 C73 -55.0(6) . . . . ?
C71 C72 C73 C74 58.4(7) . . . . ?
C72 C73 C74 C75 -57.9(7) . . . . ?
C73 C74 C75 C76 55.1(7) . . . . ?
C74 C75 C76 C71 -54.3(7) . . . . ?
C62 C71 C76 C75 -177.9(5) . . . . ?
C72 C71 C76 C75 53.8(6) . . . . ?
C61 C66 C81 C86 127.2(5) . . . . ?
C65 C66 C81 C86 -53.3(7) . . . . ?
C61 C66 C81 C82 -109.5(6) . . . . ?
C65 C66 C81 C82 70.1(7) . . . . ?
C66 C81 C82 C83 -178.9(6) . . . . ?
C86 C81 C82 C83 -53.9(8) . . . . ?
C81 C82 C83 C84 53.2(10) . . . . ?
C82 C83 C84 C85 -53.1(11) . . . . ?
C83 C84 C85 C86 54.0(10) . . . . ?
C66 C81 C86 C85 -178.1(5) . . . . ?
C82 C81 C86 C85 57.1(7) . . . . ?
C84 C85 C86 C81 -57.7(8) . . . . ?
O1S S1S N1S S2S -14.8(5) . . . . ?
O2S S1S N1S S2S -151.1(4) . . . . ?
C1S S1S N1S S2S 100.1(4) . . . . ?
O3S S2S N1S S1S 80.2(4) . . . . ?
O4S S2S N1S S1S -63.0(5) . . . . ?
C2S S2S N1S S1S -171.6(4) . . . . ?
O8S S4S N2S S3S 15.7(9) . . . . ?
O9S S4S N2S S3S 156.2(7) . . . . ?
C4S S4S N2S S3S -98.0(7) . . . . ?
O7S S3S N2S S4S 26.1(8) . . . . ?
O6S S3S N2S S4S 165.4(5) . . . . ?
C3S S3S N2S S4S -87.0(6) . . . . ?
O1S S1S C1S F3S -176.6(6) . . . . ?
O2S S1S C1S F3S -53.0(7) . . . . ?
N1S S1S C1S F3S 60.5(7) . . . . ?
O1S S1S C1S F2S 62.5(7) . . . . ?
O2S S1S C1S F2S -173.9(6) . . . . ?
N1S S1S C1S F2S -60.4(7) . . . . ?
O1S S1S C1S F1S -56.9(7) . . . . ?
O2S S1S C1S F1S 66.8(7) . . . . ?
N1S S1S C1S F1S -179.7(6) . . . . ?
O3S S2S C2S F6S -61.9(7) . . . . ?
O4S S2S C2S F6S 63.9(7) . . . . ?
N1S S2S C2S F6S -176.7(6) . . . . ?
O3S S2S C2S F5S -179.8(6) . . . . ?
O4S S2S C2S F5S -54.0(7) . . . . ?
N1S S2S C2S F5S 65.3(6) . . . . ?
O3S S2S C2S F4S 59.6(6) . . . . ?
O4S S2S C2S F4S -174.5(5) . . . . ?
N1S S2S C2S F4S -55.2(5) . . . . ?
O7S S3S C3S F8S 64.4(8) . . . . ?
O6S S3S C3S F8S -64.1(7) . . . . ?
N2S S3S C3S F8S -173.0(7) . . . . ?
O7S S3S C3S F9S -169.0(7) . . . . ?
O6S S3S C3S F9S 62.5(8) . . . . ?
N2S S3S C3S F9S -46.5(8) . . . . ?
O7S S3S C3S F7S -51.8(8) . . . . ?
O6S S3S C3S F7S 179.7(7) . . . . ?
N2S S3S C3S F7S 70.8(7) . . . . ?
O8S S4S C4S F12S -174.6(10) . . . . ?
O9S S4S C4S F12S 62.2(11) . . . . ?
N2S S4S C4S F12S -49.3(11) . . . . ?
O8S S4S C4S F11S 62.8(11) . . . . ?
O9S S4S C4S F11S -60.4(11) . . . . ?
N2S S4S C4S F11S -171.9(10) . . . . ?
O8S S4S C4S F10S -55.8(11) . . . . ?
O9S S4S C4S F10S -179.0(10) . . . . ?
N2S S4S C4S F10S 69.4(10) . . . . ?
C14S O11S C11S C12S 22.0(8) . . . . ?
Ni O11S C11S C12S -152.8(6) . . . . ?
O11S C11S C12S C13S -13.1(10) . . . . ?
C11S C12S C13S C14S -0.2(12) . . . . ?
C11S O11S C14S C13S -22.5(8) . . . . ?
Ni O11S C14S C13S 152.2(5) . . . . ?
C12S C13S C14S O11S 13.5(10) . . . . ?
C18S O12S C15S C16X -28.7(10) . . . . ?
Ni O12S C15S C16X 150.8(8) . . . . ?
C18S O12S C15S C16Y 0.1(12) . . . . ?
Ni O12S C15S C16Y 179.6(11) . . . . ?
O12S C15S C16X C17S 17.2(13) . . . . ?
O12S C15S C16Y C17S -27.0(16) . . . . ?
C15S C16Y C17S C18S 41.9(15) . . . . ?
C15S C16X C17S C18S -0.3(14) . . . . ?
C15S O12S C18S C17S 28.2(7) . . . . ?
Ni O12S C18S C17S -151.3(5) . . . . ?
C16Y C17S C18S O12S -42.1(12) . . . . ?
C16X C17S C18S O12S -16.7(10) . . . . ?
C24S O13S C21X C22X 14(2) . . . . ?
O13S C21X C22X C23X -5(3) . . . . ?
C21X C22X C23X C24S -6(3) . . . . ?
C24S O13S C21Y C22Y 23(3) . . . . ?
O13S C21Y C22Y C23Y -9(4) . . . . ?
C21Y C22Y C23Y C24S -7(5) . . . . ?
C22X C23X C24S O13S 17(2) . . . . ?
C22Y C23Y C24S O13S 20(3) . . . . ?
C21X O13S C24S C23X -19(2) . . . . ?
C21Y O13S C24S C23Y -28(3) . . . . ?
